data_4078707
loop_
_publ_author_name
'Kure, Bunsho'
'Taniguchi, Ayami'
'Nakajima, Takayuki'
'Tanase, Tomoaki'

_publ_section_title
;
 Hydride-Bridged NiRh Complexes with Tunable N3S2Dithiolato Ligands and
 Their Utilization as Catalysts for Hydrogenation of Aldehydes and CO2in
 Aqueous Media
;
_journal_issue 13
_journal_name_full Organometallics
_journal_page_first 4791
_journal_paper_doi 10.1021/om300350u
_journal_volume 31
_journal_year 2012
_chemical_formula_moiety 'C13 H27 N3 Ni S2'
_chemical_formula_sum 'C13 H27 N3 Ni S2'
_chemical_formula_weight 348.20
_space_group_IT_number 9
_symmetry_cell_setting monoclinic
_symmetry_Int_Tables_number 9
_symmetry_space_group_name_Hall 'C -2yc'
_symmetry_space_group_name_H-M 'C 1 c 1'
_atom_sites_solution_hydrogens geom
_atom_sites_solution_primary direct
_atom_sites_solution_secondary difmap
_cell_angle_alpha 90.0000
_cell_angle_beta 91.418(14)
_cell_angle_gamma 90.0000
_cell_formula_units_Z 4
_cell_length_a 8.163(15)
_cell_length_b 17.29(4)
_cell_length_c 12.29(3)
_cell_measurement_reflns_used 2123
_cell_measurement_temperature 153
_cell_measurement_theta_max 27.09
_cell_measurement_theta_min 3.19
_cell_volume 1734(7)
_computing_cell_refinement CrystalClear
_computing_data_collection 'CrystalClear (Rigaku Inc., 2008)'
_computing_data_reduction CrystalClear
_computing_molecular_graphics 'CrystalStructure 4.0'
_computing_publication_material 'CrystalStructure 4.0 (Rigaku, 2010)'
_computing_structure_refinement 'SHELXL97 (Sheldrick, 2008)'
_computing_structure_solution SIR97
_diffrn_ambient_temperature 153
_diffrn_detector_area_resol_mean 7.111
_diffrn_measured_fraction_theta_full 0.991
_diffrn_measured_fraction_theta_max 0.991
_diffrn_measurement_device_type 'Rigaku Saturn724'
_diffrn_measurement_method \w
_diffrn_radiation_type 'Mo K\a'
_diffrn_radiation_wavelength 0.71075
_diffrn_reflns_av_R_equivalents 0.0734
_diffrn_reflns_limit_h_max 10
_diffrn_reflns_limit_h_min -10
_diffrn_reflns_limit_k_max 21
_diffrn_reflns_limit_k_min -21
_diffrn_reflns_limit_l_max 15
_diffrn_reflns_limit_l_min -15
_diffrn_reflns_number 7293
_diffrn_reflns_theta_full 26.87
_diffrn_reflns_theta_max 26.87
_diffrn_standards_number 0
_exptl_absorpt_coefficient_mu 1.352
_exptl_absorpt_correction_T_max 0.987
_exptl_absorpt_correction_T_min 0.560
_exptl_absorpt_correction_type multi-scan
_exptl_absorpt_process_details 'REQAB (Rigaku, 1998)'
_exptl_crystal_colour green
_exptl_crystal_density_diffrn 1.333
_exptl_crystal_density_method 'not measured'
_exptl_crystal_description platelet
_exptl_crystal_F_000 744.00
_exptl_crystal_size_max 0.100
_exptl_crystal_size_mid 0.050
_exptl_crystal_size_min 0.010
_refine_diff_density_max 1.510
_refine_diff_density_min -0.820
_refine_ls_abs_structure_details 'Flack, H. D. (1983), Acta Cryst. A39, 876-881.  1625 Friedel Pairs'
_refine_ls_abs_structure_Flack 0.91(4)
_refine_ls_extinction_method none
_refine_ls_goodness_of_fit_ref 0.958
_refine_ls_hydrogen_treatment constr
_refine_ls_number_parameters 172
_refine_ls_number_reflns 3474
_refine_ls_number_restraints 2
_refine_ls_R_factor_gt 0.0770
_refine_ls_shift/su_max 0.000
_refine_ls_structure_factor_coef Fsqd
_refine_ls_weighting_details 'w = 1/[\s^2^(Fo^2^)+(0.1222P)^2^+0.0000P] where P=(Fo^2^+2Fc^2^)/3'
_refine_ls_weighting_scheme calc
_refine_ls_wR_factor_ref 0.2237
_reflns_number_gt 2087
_reflns_number_total 3474
_reflns_threshold_expression F^2^>2.0\s(F^2^)
_cod_data_source_file om300350u_si_002.cif
_cod_data_source_block complex1b
_cod_original_cell_volume 1734(6)
_cod_database_code 4078707

loop_
_symmetry_equiv_pos_site_id
_symmetry_equiv_pos_as_xyz
1 +X,+Y,+Z
2 +X,-Y,1/2+Z
3 1/2+X,1/2+Y,+Z
4 1/2+X,1/2-Y,1/2+Z

loop_
_atom_site_label
_atom_site_type_symbol
_atom_site_fract_x
_atom_site_fract_y
_atom_site_fract_z
_atom_site_U_iso_or_equiv
_atom_site_adp_type
_atom_site_occupancy
_atom_site_symmetry_multiplicity
_atom_site_calc_flag
_atom_site_refinement_flags
Ni1 Ni 0.87326(12) 0.18055(5) 0.22695(9) 0.0391(4) Uani 1.0 4 d .
S1 S 0.8053(3) 0.12315(15) 0.0615(2) 0.0495(7) Uani 1.0 4 d .
S2 S 1.1208(4) 0.24402(15) 0.1700(2) 0.0501(7) Uani 1.0 4 d .
N1 N 0.6312(10) 0.1427(4) 0.2867(7) 0.0428(18) Uani 1.0 4 d .
N2 N 0.8261(10) 0.2819(4) 0.3200(6) 0.0430(18) Uani 1.0 4 d .
N3 N 0.9539(9) 0.1298(4) 0.3841(6) 0.0315(16) Uani 1.0 4 d .
C1 C 0.6182(14) 0.0715(6) 0.1062(9) 0.052(3) Uani 1.0 4 d .
C2 C 0.5213(13) 0.1177(6) 0.1899(9) 0.052(3) Uani 1.0 4 d .
C3 C 0.5569(13) 0.2107(6) 0.3478(8) 0.045(3) Uani 1.0 4 d .
C4 C 0.6397(13) 0.2903(6) 0.3170(9) 0.049(3) Uani 1.0 4 d .
C5 C 0.9051(14) 0.3509(5) 0.2652(9) 0.050(3) Uani 1.0 4 d .
C6 C 1.0906(13) 0.3373(6) 0.2484(9) 0.051(3) Uani 1.0 4 d .
C7 C 0.6661(13) 0.0761(6) 0.3630(8) 0.045(3) Uani 1.0 4 d .
C8 C 0.8165(12) 0.0940(5) 0.4429(8) 0.043(3) Uani 1.0 4 d .
C9 C 1.0201(13) 0.2024(6) 0.4426(8) 0.046(3) Uani 1.0 4 d .
C10 C 0.8925(14) 0.2701(6) 0.4359(8) 0.048(3) Uani 1.0 4 d .
C11 C 1.1027(14) 0.0724(6) 0.3640(9) 0.047(3) Uani 1.0 4 d .
C12 C 1.0424(14) 0.0040(7) 0.2937(9) 0.060(3) Uani 1.0 4 d .
C13 C 1.1852(14) 0.0454(7) 0.4703(9) 0.060(3) Uani 1.0 4 d .
H1A H 0.5464 0.0610 0.0419 0.0622 Uiso 1.0 4 calc R
H1B H 0.6507 0.0212 0.1385 0.0622 Uiso 1.0 4 calc R
H2A H 0.4731 0.1640 0.1544 0.0628 Uiso 1.0 4 calc R
H2B H 0.4304 0.0854 0.2165 0.0628 Uiso 1.0 4 calc R
H3A H 0.5707 0.2020 0.4271 0.0539 Uiso 1.0 4 calc R
H3B H 0.4379 0.2134 0.3304 0.0539 Uiso 1.0 4 calc R
H4A H 0.6018 0.3063 0.2432 0.0593 Uiso 1.0 4 calc R
H4B H 0.6069 0.3308 0.3691 0.0593 Uiso 1.0 4 calc R
H5A H 0.8904 0.3976 0.3105 0.0597 Uiso 1.0 4 calc R
H5B H 0.8499 0.3602 0.1937 0.0597 Uiso 1.0 4 calc R
H6A H 1.1487 0.3341 0.3200 0.0612 Uiso 1.0 4 calc R
H6B H 1.1370 0.3812 0.2076 0.0612 Uiso 1.0 4 calc R
H7A H 0.6900 0.0292 0.3200 0.0536 Uiso 1.0 4 calc R
H7B H 0.5677 0.0655 0.4062 0.0536 Uiso 1.0 4 calc R
H8A H 0.7810 0.1294 0.5010 0.0519 Uiso 1.0 4 calc R
H8B H 0.8546 0.0453 0.4776 0.0519 Uiso 1.0 4 calc R
H9A H 1.1233 0.2189 0.4089 0.0546 Uiso 1.0 4 calc R
H9B H 1.0449 0.1899 0.5199 0.0546 Uiso 1.0 4 calc R
H10A H 0.8005 0.2585 0.4843 0.0571 Uiso 1.0 4 calc R
H10B H 0.9454 0.3184 0.4619 0.0571 Uiso 1.0 4 calc R
H11 H 1.1863 0.1012 0.3218 0.0561 Uiso 1.0 4 calc R
H12A H 0.9611 -0.0257 0.3335 0.0722 Uiso 1.0 4 calc R
H12B H 1.1354 -0.0294 0.2769 0.0722 Uiso 1.0 4 calc R
H12C H 0.9925 0.0236 0.2258 0.0722 Uiso 1.0 4 calc R
H13A H 1.2785 0.0120 0.4540 0.0717 Uiso 1.0 4 calc R
H13B H 1.1062 0.0163 0.5131 0.0717 Uiso 1.0 4 calc R
H13C H 1.2238 0.0904 0.5121 0.0717 Uiso 1.0 4 calc R

loop_
_atom_site_aniso_label
_atom_site_aniso_U_11
_atom_site_aniso_U_22
_atom_site_aniso_U_33
_atom_site_aniso_U_12
_atom_site_aniso_U_13
_atom_site_aniso_U_23
Ni1 0.0471(7) 0.0342(6) 0.0361(6) 0.0046(6) 0.0064(4) -0.0004(5)
S1 0.0604(18) 0.0477(15) 0.0405(14) 0.0045(12) 0.0014(12) -0.0067(11)
S2 0.0539(16) 0.0497(14) 0.0475(14) 0.0040(12) 0.0157(11) 0.0021(11)
N1 0.050(5) 0.031(4) 0.047(5) 0.005(4) 0.001(4) 0.000(4)
N2 0.054(6) 0.034(4) 0.041(5) 0.000(4) 0.004(4) 0.005(4)
N3 0.041(5) 0.024(4) 0.030(4) 0.002(3) 0.003(3) -0.001(3)
C1 0.061(8) 0.037(6) 0.056(7) 0.015(5) -0.015(6) -0.011(5)
C2 0.049(7) 0.053(6) 0.055(6) 0.005(5) 0.001(5) -0.004(5)
C3 0.044(6) 0.039(5) 0.053(6) 0.007(4) 0.008(5) 0.002(4)
C4 0.056(7) 0.032(5) 0.061(7) 0.005(5) 0.017(5) -0.003(5)
C5 0.071(8) 0.019(4) 0.060(7) -0.002(4) 0.019(5) 0.004(4)
C6 0.054(7) 0.039(5) 0.061(7) -0.004(5) 0.006(5) 0.014(5)
C7 0.042(6) 0.042(5) 0.051(6) 0.002(4) 0.011(4) 0.008(4)
C8 0.055(7) 0.036(5) 0.039(5) 0.001(4) 0.008(5) 0.006(4)
C9 0.051(7) 0.048(6) 0.038(5) -0.000(5) 0.004(4) 0.004(4)
C10 0.061(7) 0.047(6) 0.035(5) 0.004(5) 0.002(5) 0.001(4)
C11 0.052(7) 0.042(6) 0.046(6) 0.008(5) -0.000(5) 0.008(5)
C12 0.054(7) 0.058(7) 0.069(8) 0.020(5) 0.008(6) 0.009(6)
C13 0.062(8) 0.068(7) 0.049(7) 0.010(6) -0.003(5) 0.012(5)

loop_
_atom_type_symbol
_atom_type_description
_atom_type_scat_dispersion_real
_atom_type_scat_dispersion_imag
_atom_type_scat_source
C C 0.0033 0.0016
;
International Tables for Crystallography
(1992, Vol. C, Tables 4.2.6.8 and 6.1.1.4)
;
H H 0.0000 0.0000
;
International Tables for Crystallography
(1992, Vol. C, Table 6.1.1.4)
;
N N 0.0061 0.0033
;
International Tables for Crystallography
(1992, Vol. C, Tables 4.2.6.8 and 6.1.1.4)
;
Ni Ni 0.3393 1.1124
;
International Tables for Crystallography
(1992, Vol. C, Tables 4.2.6.8 and 6.1.1.4)
;
S S 0.1246 0.1234
;
International Tables for Crystallography
(1992, Vol. C, Tables 4.2.6.8 and 6.1.1.4)
;

loop_
_geom_angle_atom_site_label_1
_geom_angle_atom_site_label_2
_geom_angle_atom_site_label_3
_geom_angle
_geom_angle_publ_flag
S1 Ni1 S2 97.11(13) yes
S1 Ni1 N1 88.2(3) yes
S1 Ni1 N2 141.3(3) yes
S1 Ni1 N3 131.1(3) yes
S2 Ni1 N1 170.1(2) yes
S2 Ni1 N2 86.9(3) yes
S2 Ni1 N3 101.6(2) yes
N1 Ni1 N2 83.7(3) yes
N1 Ni1 N3 80.9(3) yes
N2 Ni1 N3 84.9(3) yes
Ni1 S1 C1 97.3(4) yes
Ni1 S2 C6 96.8(4) yes
Ni1 N1 C2 109.5(6) yes
Ni1 N1 C3 107.6(6) yes
Ni1 N1 C7 105.9(6) yes
C2 N1 C3 111.5(8) yes
C2 N1 C7 111.4(7) yes
C3 N1 C7 110.7(8) yes
Ni1 N2 C4 104.9(6) yes
Ni1 N2 C5 108.8(6) yes
Ni1 N2 C10 109.0(6) yes
C4 N2 C5 110.3(7) yes
C4 N2 C10 111.5(8) yes
C5 N2 C10 112.0(8) yes
Ni1 N3 C8 112.3(6) yes
Ni1 N3 C9 100.3(5) yes
Ni1 N3 C11 108.9(6) yes
C8 N3 C9 111.9(7) yes
C8 N3 C11 113.8(7) yes
C9 N3 C11 108.7(7) yes
S1 C1 C2 112.8(7) yes
N1 C2 C1 111.4(9) yes
N1 C3 C4 112.0(8) yes
N2 C4 C3 110.0(8) yes
N2 C5 C6 111.4(8) yes
S2 C6 C5 109.6(7) yes
N1 C7 C8 111.6(8) yes
N3 C8 C7 111.3(8) yes
N3 C9 C10 111.1(8) yes
N2 C10 C9 111.7(8) yes
N3 C11 C12 109.4(8) yes
N3 C11 C13 112.3(8) yes
C12 C11 C13 111.9(9) yes
S1 C1 H1A 109.016 no
S1 C1 H1B 109.019 no
C2 C1 H1A 109.015 no
C2 C1 H1B 109.023 no
H1A C1 H1B 107.802 no
N1 C2 H2A 109.348 no
N1 C2 H2B 109.355 no
C1 C2 H2A 109.358 no
C1 C2 H2B 109.341 no
H2A C2 H2B 107.990 no
N1 C3 H3A 109.222 no
N1 C3 H3B 109.224 no
C4 C3 H3A 109.219 no
C4 C3 H3B 109.220 no
H3A C3 H3B 107.903 no
N2 C4 H4A 109.657 no
N2 C4 H4B 109.649 no
C3 C4 H4A 109.654 no
C3 C4 H4B 109.659 no
H4A C4 H4B 108.156 no
N2 C5 H5A 109.344 no
N2 C5 H5B 109.342 no
C6 C5 H5A 109.344 no
C6 C5 H5B 109.338 no
H5A C5 H5B 107.969 no
S2 C6 H6A 109.743 no
S2 C6 H6B 109.749 no
C5 C6 H6A 109.746 no
C5 C6 H6B 109.758 no
H6A C6 H6B 108.227 no
N1 C7 H7A 109.307 no
N1 C7 H7B 109.307 no
C8 C7 H7A 109.310 no
C8 C7 H7B 109.309 no
H7A C7 H7B 107.972 no
N3 C8 H8A 109.376 no
N3 C8 H8B 109.364 no
C7 C8 H8A 109.367 no
C7 C8 H8B 109.360 no
H8A C8 H8B 107.998 no
N3 C9 H9A 109.418 no
N3 C9 H9B 109.413 no
C10 C9 H9A 109.429 no
C10 C9 H9B 109.426 no
H9A C9 H9B 108.021 no
N2 C10 H10A 109.284 no
N2 C10 H10B 109.284 no
C9 C10 H10A 109.285 no
C9 C10 H10B 109.279 no
H10A C10 H10B 107.944 no
N3 C11 H11 107.682 no
C12 C11 H11 107.685 no
C13 C11 H11 107.680 no
C11 C12 H12A 109.473 no
C11 C12 H12B 109.466 no
C11 C12 H12C 109.465 no
H12A C12 H12B 109.469 no
H12A C12 H12C 109.474 no
H12B C12 H12C 109.481 no
C11 C13 H13A 109.465 no
C11 C13 H13B 109.470 no
C11 C13 H13C 109.470 no
H13A C13 H13B 109.474 no
H13A C13 H13C 109.475 no
H13B C13 H13C 109.473 no

loop_
_geom_bond_atom_site_label_1
_geom_bond_atom_site_label_2
_geom_bond_distance
_geom_bond_publ_flag
Ni1 S1 2.318(5) yes
Ni1 S2 2.418(5) yes
Ni1 N1 2.224(9) yes
Ni1 N2 2.133(8) yes
Ni1 N3 2.207(8) yes
S1 C1 1.864(12) yes
S2 C6 1.899(11) yes
N1 C2 1.535(13) yes
N1 C3 1.529(12) yes
N1 C7 1.508(12) yes
N2 C4 1.529(14) yes
N2 C5 1.522(12) yes
N2 C10 1.525(13) yes
N3 C8 1.484(12) yes
N3 C9 1.538(12) yes
N3 C11 1.592(13) yes
C1 C2 1.536(16) yes
C3 C4 1.583(14) yes
C5 C6 1.551(16) yes
C7 C8 1.584(14) yes
C9 C10 1.568(15) yes
C11 C12 1.538(15) yes
C11 C13 1.529(15) yes
C1 H1A 0.990 no
C1 H1B 0.990 no
C2 H2A 0.990 no
C2 H2B 0.990 no
C3 H3A 0.990 no
C3 H3B 0.990 no
C4 H4A 0.990 no
C4 H4B 0.990 no
C5 H5A 0.990 no
C5 H5B 0.990 no
C6 H6A 0.990 no
C6 H6B 0.990 no
C7 H7A 0.990 no
C7 H7B 0.990 no
C8 H8A 0.990 no
C8 H8B 0.990 no
C9 H9A 0.990 no
C9 H9B 0.990 no
C10 H10A 0.990 no
C10 H10B 0.990 no
C11 H11 1.000 no
C12 H12A 0.980 no
C12 H12B 0.980 no
C12 H12C 0.980 no
C13 H13A 0.980 no
C13 H13B 0.980 no
C13 H13C 0.980 no
